data_7251410
loop_
_publ_author_name
'Cao, Shilin'
'Zhao, Yubin'
'Yao, Gengyang'
'Gao, Peiwei'
'Shi, Xiaofeng'

_publ_section_title
;
 Study on the mechanism of morphology regulation of Pb-based MOFs and
 catalytic thermal decomposition mechanism of energetic materials
;
_journal_name_full CrystEngComm
_journal_paper_doi 10.1039/D5CE00889A
_journal_year 2025
_chemical_formula_moiety 'C11 H11.7 N O5.35 Pb'
_chemical_formula_sum 'C11 H11.7 N O5.35 Pb'
_chemical_formula_weight 449.49
_space_group_crystal_system monoclinic
_space_group_IT_number 14
_space_group_name_Hall '-P 2yn'
_space_group_name_H-M_alt 'P 1 21/n 1'
_atom_sites_solution_hydrogens mixed
_atom_sites_solution_primary direct
_audit_creation_date 2017-06-08
_audit_creation_method
;
Olex2 1.2
(compiled 2017.03.28 svn.r3405 for OlexSys, GUI svn.r5337)
;
_audit_update_record
;
2025-09-11 deposited with the CCDC.	2025-11-10 downloaded from the CCDC.
;
_cell_angle_alpha 90
_cell_angle_beta 91.82(3)
_cell_angle_gamma 90
_cell_formula_units_Z 4
_cell_length_a 11.635(2)
_cell_length_b 6.5838(13)
_cell_length_c 17.079(3)
_cell_measurement_reflns_used 4490
_cell_measurement_temperature 153(2)
_cell_measurement_theta_max 27.4739
_cell_measurement_theta_min 1.7511
_cell_volume 1307.6(4)
_computing_molecular_graphics 'Olex2 (Dolomanov et al., 2009)'
_computing_publication_material 'Olex2 (Dolomanov et al., 2009)'
_computing_structure_refinement 'XL (Sheldrick, 2008)'
_computing_structure_solution 'ShelXS (Sheldrick, 2008)'
_diffrn_ambient_temperature 153.15
_diffrn_measured_fraction_theta_full 0.988
_diffrn_measured_fraction_theta_max 0.988
_diffrn_measurement_device_type 'multiwire proportional'
_diffrn_measurement_method 'phi and omega scans'
_diffrn_radiation_monochromator graphite
_diffrn_radiation_type MoK\a
_diffrn_radiation_wavelength 0.71073
_diffrn_reflns_av_R_equivalents 0.0507
_diffrn_reflns_av_unetI/netI 0.0425
_diffrn_reflns_Laue_measured_fraction_full 0.988
_diffrn_reflns_Laue_measured_fraction_max 0.988
_diffrn_reflns_limit_h_max 15
_diffrn_reflns_limit_h_min -11
_diffrn_reflns_limit_k_max 8
_diffrn_reflns_limit_k_min -8
_diffrn_reflns_limit_l_max 22
_diffrn_reflns_limit_l_min -21
_diffrn_reflns_number 10103
_diffrn_reflns_point_group_measured_fraction_full 0.988
_diffrn_reflns_point_group_measured_fraction_max 0.988
_diffrn_reflns_theta_full 25.242
_diffrn_reflns_theta_max 27.487
_diffrn_reflns_theta_min 3.316
_exptl_absorpt_coefficient_mu 12.916
_exptl_absorpt_correction_T_max 1.0000
_exptl_absorpt_correction_T_min 0.5617
_exptl_absorpt_correction_type multi-scan
_exptl_absorpt_process_details 'CrystalClear (Rigaku Inc., 2008)'
_exptl_crystal_colour colorless
_exptl_crystal_density_diffrn 2.283
_exptl_crystal_description rod
_exptl_crystal_F_000 835
_exptl_crystal_size_max 0.12
_exptl_crystal_size_mid 0.11
_exptl_crystal_size_min 0.08
_refine_diff_density_max 1.326
_refine_diff_density_min -1.616
_refine_diff_density_rms 0.193
_refine_ls_extinction_method none
_refine_ls_goodness_of_fit_ref 1.122
_refine_ls_hydrogen_treatment constr
_refine_ls_matrix_type full
_refine_ls_number_parameters 173
_refine_ls_number_reflns 2971
_refine_ls_number_restraints 198
_refine_ls_restrained_S_all 1.103
_refine_ls_R_factor_all 0.0386
_refine_ls_R_factor_gt 0.0357
_refine_ls_shift/su_max 0.002
_refine_ls_shift/su_mean 0.000
_refine_ls_structure_factor_coef Fsqd
_refine_ls_weighting_details 'w=1/[\s^2^(Fo^2^)+(0.0179P)^2^+8.7383P] where P=(Fo^2^+2Fc^2^)/3'
_refine_ls_weighting_scheme calc
_refine_ls_wR_factor_gt 0.0723
_refine_ls_wR_factor_ref 0.0738
_reflns_Friedel_coverage 0.000
_reflns_number_gt 2840
_reflns_number_total 2971
_reflns_threshold_expression 'I > 2\s(I)'
_cod_data_source_file d5ce00889a2.cif
_cod_data_source_block bww17261
_cod_database_code 7251410
_shelx_shelxl_version_number 2014/7
_shelx_space_group_comment
;
The symmetry employed for this shelxl refinement is uniquely defined
by the following loop, which should always be used as a source of
symmetry information in preference to the above space-group names.
They are only intended as comments.
;
_shelx_estimated_absorpt_t_max 0.425
_shelx_estimated_absorpt_t_min 0.306
_olex2_refinement_description
;
1. Fixed Uiso
 At 1.2 times of:
  All C(H) groups, All O(H,H) groups
 At 1.5 times of:
  All C(H,H,H) groups
2. Uiso/Uaniso restraints and constraints
All non-hydrogen atoms have similar U: within 1.7A with sigma of 0.01 and sigma
for terminal atoms of 0.01
All non-hydrogen atoms restrained to be isotropic: with sigma of 0.01 and sigma
for terminal atoms of 0.01
3. Others
 Sof(O5)=Sof(H5A)=Sof(H5B)=FVAR(1)
4.a Riding coordinates:
 O5(H5A,H5B)
4.b Me refined with riding coordinates:
 C10(H10A,H10B,H10C), C11(H11A,H11B,H11C)
4.c Aromatic/amide H refined with riding coordinates:
 C1(H1), C3(H3), C5(H5), C6(H6), C9(H9)
;
_olex2_submission_special_instructions 'No special instructions were received'

loop_
_space_group_symop_operation_xyz
'x, y, z'
'-x+1/2, y+1/2, -z+1/2'
'-x, -y, -z'
'x-1/2, -y-1/2, z-1/2'

loop_
_atom_site_label
_atom_site_type_symbol
_atom_site_fract_x
_atom_site_fract_y
_atom_site_fract_z
_atom_site_U_iso_or_equiv
_atom_site_adp_type
_atom_site_occupancy
_atom_site_site_symmetry_order
_atom_site_calc_flag
_atom_site_refinement_flags_posn
_atom_site_refinement_flags_adp
_atom_site_refinement_flags_occupancy
_atom_site_disorder_assembly
_atom_site_disorder_group
Pb1 Pb 0.65394(2) 0.53021(3) 0.74055(2) 0.01776(9) Uani 1 1 d . U . . .
O1 O 0.8186(4) 0.6367(7) 0.8282(3) 0.0242(10) Uani 1 1 d . U . . .
O2 O 0.7870(4) 0.3098(7) 0.8528(2) 0.0218(9) Uani 1 1 d . U . . .
O3 O 0.5575(4) 0.5776(7) 0.8666(3) 0.0259(10) Uani 1 1 d . U . . .
O4 O 0.6088(4) 0.8603(7) 0.8076(2) 0.0215(9) Uani 1 1 d . U . . .
O6 O 0.4478(5) 0.6086(9) 0.6823(3) 0.0430(13) Uani 1 1 d . U . . .
N1 N 0.3041(6) 0.8272(12) 0.6465(4) 0.0480(16) Uani 1 1 d . U . . .
C1 C 0.9828(6) 0.6640(10) 0.9507(4) 0.0223(13) Uani 1 1 d . U . . .
H1 H 0.9715 0.7777 0.9171 0.027 Uiso 1 1 calc R . . . .
C2 C 0.9221(5) 0.4894(9) 0.9369(3) 0.0170(11) Uani 1 1 d . U . . .
C3 C 0.9386(6) 0.3237(9) 0.9858(4) 0.0215(12) Uani 1 1 d . U . . .
H3 H 0.8965 0.2019 0.9763 0.026 Uiso 1 1 calc R . . . .
C4 C 0.8375(5) 0.4763(9) 0.8678(3) 0.0179(11) Uani 1 1 d . U . . .
C5 C 0.5364(6) 1.1994(10) 1.0085(4) 0.0221(13) Uani 1 1 d . U . . .
H5 H 0.5614 1.3359 1.0149 0.026 Uiso 1 1 calc R . . . .
C6 C 0.5688(6) 1.0904(10) 0.9442(4) 0.0221(12) Uani 1 1 d . U . . .
H6 H 0.6153 1.1521 0.9061 0.026 Uiso 1 1 calc R . . . .
C7 C 0.5334(5) 0.8890(9) 0.9349(3) 0.0172(11) Uani 1 1 d . U . . .
C8 C 0.5687(5) 0.7695(9) 0.8659(3) 0.0184(11) Uani 1 1 d . U . . .
C9 C 0.4010(7) 0.7786(14) 0.6856(4) 0.0391(17) Uani 1 1 d . U . . .
H9 H 0.4366 0.8793 0.7180 0.047 Uiso 1 1 calc R . . . .
C10 C 0.2505(9) 0.6836(19) 0.5911(6) 0.069(3) Uani 1 1 d . U . . .
H10A H 0.1804 0.7440 0.5677 0.104 Uiso 1 1 calc R . . . .
H10B H 0.3042 0.6525 0.5497 0.104 Uiso 1 1 calc R . . . .
H10C H 0.2309 0.5584 0.6186 0.104 Uiso 1 1 calc R . . . .
C11 C 0.2546(9) 1.0272(17) 0.6537(7) 0.066(3) Uani 1 1 d . U . . .
H11A H 0.1840 1.0357 0.6210 0.099 Uiso 1 1 calc R . . . .
H11B H 0.2365 1.0525 0.7085 0.099 Uiso 1 1 calc R . . . .
H11C H 0.3096 1.1292 0.6364 0.099 Uiso 1 1 calc R . . . .
O5 O 0.4952(12) 0.232(2) 0.7777(8) 0.032(5) Uani 0.349(15) 1 d . U P . .
H5A H 0.5430 0.2581 0.7432 0.039 Uiso 0.349(15) 1 d R . P . .
H5B H 0.5059 0.1180 0.7986 0.039 Uiso 0.349(15) 1 d R . P . .

loop_
_atom_site_aniso_label
_atom_site_aniso_U_11
_atom_site_aniso_U_22
_atom_site_aniso_U_33
_atom_site_aniso_U_23
_atom_site_aniso_U_13
_atom_site_aniso_U_12
Pb1 0.02383(14) 0.01326(13) 0.01610(12) -0.00089(8) -0.00072(9) 0.00004(8)
O1 0.029(2) 0.018(2) 0.025(2) 0.0028(18) -0.0067(18) -0.0013(18)
O2 0.026(2) 0.023(2) 0.017(2) -0.0004(17) 0.0010(17) -0.0047(18)
O3 0.033(2) 0.020(2) 0.025(2) -0.0051(18) 0.0088(18) -0.0015(19)
O4 0.029(2) 0.021(2) 0.0151(19) -0.0004(17) 0.0045(17) 0.0019(18)
O6 0.030(3) 0.050(3) 0.048(3) 0.002(3) -0.007(2) 0.000(2)
N1 0.028(3) 0.065(4) 0.050(3) 0.007(3) -0.007(3) 0.005(3)
C1 0.028(3) 0.018(3) 0.020(3) 0.008(2) -0.007(2) -0.001(2)
C2 0.020(3) 0.017(3) 0.013(2) 0.001(2) -0.004(2) 0.000(2)
C3 0.028(3) 0.015(3) 0.021(3) 0.005(2) -0.004(2) -0.006(2)
C4 0.022(3) 0.021(3) 0.011(2) 0.002(2) -0.002(2) -0.003(2)
C5 0.028(3) 0.017(3) 0.021(3) 0.002(2) 0.001(2) -0.003(2)
C6 0.028(3) 0.019(3) 0.020(3) 0.003(2) 0.009(2) 0.000(2)
C7 0.021(3) 0.014(3) 0.016(2) -0.003(2) 0.003(2) 0.000(2)
C8 0.020(3) 0.018(3) 0.017(2) -0.004(2) -0.003(2) 0.006(2)
C9 0.030(3) 0.052(4) 0.034(3) 0.004(3) -0.003(3) 0.001(3)
C10 0.048(5) 0.089(6) 0.069(5) -0.002(5) -0.016(4) -0.003(4)
C11 0.046(5) 0.079(6) 0.073(5) 0.013(5) 0.004(4) 0.019(4)
O5 0.038(7) 0.027(7) 0.032(7) 0.002(5) 0.006(5) 0.003(5)

loop_
_atom_type_symbol
_atom_type_description
_atom_type_scat_dispersion_real
_atom_type_scat_dispersion_imag
_atom_type_scat_source
C C 0.0033 0.0016 'International Tables Vol C Tables 4.2.6.8 and 6.1.1.4'
H H 0.0000 0.0000 'International Tables Vol C Tables 4.2.6.8 and 6.1.1.4'
O O 0.0106 0.0060 'International Tables Vol C Tables 4.2.6.8 and 6.1.1.4'
Pb Pb -3.3944 10.1111 'International Tables Vol C Tables 4.2.6.8 and 6.1.1.4'
N N 0.0061 0.0033 'International Tables Vol C Tables 4.2.6.8 and 6.1.1.4'

loop_
_geom_angle_atom_site_label_1
_geom_angle_atom_site_label_2
_geom_angle_atom_site_label_3
_geom_angle
_geom_angle_site_symmetry_1
_geom_angle_site_symmetry_3
_geom_angle_publ_flag
O1 Pb1 O2 87.44(14) . 2_656 ?
O1 Pb1 O4 69.61(14) . . ?
O1 Pb1 O6 148.15(17) . . ?
O1 Pb1 C8 70.95(16) . . ?
O1 Pb1 H5A 130.8 . . ?
O2 Pb1 O6 83.19(16) 2_656 . ?
O2 Pb1 C8 100.23(16) 2_656 . ?
O2 Pb1 H5A 140.3 2_656 . ?
O3 Pb1 O1 78.66(16) . . ?
O3 Pb1 O2 126.30(14) . 2_656 ?
O3 Pb1 O4 52.41(14) . . ?
O3 Pb1 O6 82.59(17) . . ?
O3 Pb1 C8 26.29(16) . . ?
O3 Pb1 H5A 78.7 . . ?
O4 Pb1 O2 74.05(13) . 2_656 ?
O4 Pb1 O6 78.54(17) . . ?
O4 Pb1 C8 26.19(15) . . ?
O4 Pb1 H5A 124.0 . . ?
O6 Pb1 C8 80.85(18) . . ?
O6 Pb1 H5A 68.8 . . ?
C8 Pb1 H5A 102.4 . . ?
C4 O1 Pb1 101.7(4) . . ?
C4 O2 Pb1 128.3(4) . 2_646 ?
C8 O3 Pb1 93.9(4) . . ?
C8 O4 Pb1 92.1(3) . . ?
C9 O6 Pb1 123.7(5) . . ?
C9 N1 C10 120.4(8) . . ?
C9 N1 C11 120.7(8) . . ?
C11 N1 C10 118.7(8) . . ?
C2 C1 H1 119.8 . . ?
C2 C1 C3 120.3(6) . 3_767 ?
C3 C1 H1 119.8 3_767 . ?
C1 C2 C3 119.9(5) . . ?
C1 C2 C4 120.2(5) . . ?
C3 C2 C4 120.0(5) . . ?
C1 C3 H3 120.1 3_767 . ?
C2 C3 C1 119.8(6) . 3_767 ?
C2 C3 H3 120.1 . . ?
O1 C4 C2 117.7(5) . . ?
O2 C4 O1 122.7(5) . . ?
O2 C4 C2 119.5(5) . . ?
C6 C5 H5 119.6 . . ?
C6 C5 C7 120.8(6) . 3_677 ?
C7 C5 H5 119.6 3_677 . ?
C5 C6 H6 120.0 . . ?
C5 C6 C7 119.9(6) . . ?
C7 C6 H6 120.0 . . ?
C5 C7 C8 120.4(5) 3_677 . ?
C6 C7 C5 119.3(5) . 3_677 ?
C6 C7 C8 120.3(5) . . ?
O3 C8 Pb1 59.9(3) . . ?
O3 C8 C7 119.2(5) . . ?
O4 C8 Pb1 61.7(3) . . ?
O4 C8 O3 121.3(5) . . ?
O4 C8 C7 119.5(5) . . ?
C7 C8 Pb1 175.2(4) . . ?
O6 C9 N1 123.8(8) . . ?
O6 C9 H9 118.1 . . ?
N1 C9 H9 118.1 . . ?
N1 C10 H10A 109.5 . . ?
N1 C10 H10B 109.5 . . ?
N1 C10 H10C 109.5 . . ?
H10A C10 H10B 109.5 . . ?
H10A C10 H10C 109.5 . . ?
H10B C10 H10C 109.5 . . ?
N1 C11 H11A 109.5 . . ?
N1 C11 H11B 109.5 . . ?
N1 C11 H11C 109.5 . . ?
H11A C11 H11B 109.5 . . ?
H11A C11 H11C 109.5 . . ?
H11B C11 H11C 109.5 . . ?
H5A O5 H5B 112.8 . . ?

loop_
_geom_bond_atom_site_label_1
_geom_bond_atom_site_label_2
_geom_bond_distance
_geom_bond_site_symmetry_2
_geom_bond_publ_flag
Pb1 O1 2.494(4) . ?
Pb1 O2 2.545(4) 2_656 ?
Pb1 O3 2.479(4) . ?
Pb1 O4 2.520(4) . ?
Pb1 O6 2.619(5) . ?
Pb1 C8 2.861(6) . ?
Pb1 H5A 2.2095 . ?
O1 C4 1.270(7) . ?
O2 Pb1 2.545(4) 2_646 ?
O2 C4 1.266(7) . ?
O3 C8 1.270(8) . ?
O4 C8 1.263(7) . ?
O6 C9 1.246(10) . ?
N1 C9 1.331(10) . ?
N1 C10 1.464(12) . ?
N1 C11 1.444(12) . ?
C1 H1 0.9500 . ?
C1 C2 1.366(8) . ?
C1 C3 1.398(8) 3_767 ?
C2 C3 1.384(8) . ?
C2 C4 1.515(8) . ?
C3 C1 1.398(8) 3_767 ?
C3 H3 0.9500 . ?
C5 H5 0.9500 . ?
C5 C6 1.376(9) . ?
C5 C7 1.408(8) 3_677 ?
C6 H6 0.9500 . ?
C6 C7 1.396(9) . ?
C7 C5 1.408(8) 3_677 ?
C7 C8 1.485(8) . ?
C9 H9 0.9500 . ?
C10 H10A 0.9800 . ?
C10 H10B 0.9800 . ?
C10 H10C 0.9800 . ?
C11 H11A 0.9800 . ?
C11 H11B 0.9800 . ?
C11 H11C 0.9800 . ?
O5 H5A 0.8401 . ?
O5 H5B 0.8401 . ?

loop_
_geom_torsion_atom_site_label_1
_geom_torsion_atom_site_label_2
_geom_torsion_atom_site_label_3
_geom_torsion_atom_site_label_4
_geom_torsion
_geom_torsion_site_symmetry_1
_geom_torsion_site_symmetry_2
_geom_torsion_site_symmetry_3
_geom_torsion_site_symmetry_4
_geom_torsion_publ_flag
Pb1 O1 C4 O2 7.1(7) . . . . ?
Pb1 O1 C4 C2 -171.3(4) . . . . ?
Pb1 O2 C4 O1 88.1(7) 2_646 . . . ?
Pb1 O2 C4 C2 -93.6(6) 2_646 . . . ?
Pb1 O3 C8 O4 5.8(6) . . . . ?
Pb1 O3 C8 C7 -174.6(5) . . . . ?
Pb1 O4 C8 O3 -5.7(6) . . . . ?
Pb1 O4 C8 C7 174.7(5) . . . . ?
Pb1 O6 C9 N1 169.8(6) . . . . ?
C1 C2 C3 C1 0.1(11) . . . 3_767 ?
C1 C2 C4 O1 -5.8(9) . . . . ?
C1 C2 C4 O2 175.7(6) . . . . ?
C3 C1 C2 C3 -0.1(11) 3_767 . . . ?
C3 C1 C2 C4 -179.6(6) 3_767 . . . ?
C3 C2 C4 O1 174.6(6) . . . . ?
C3 C2 C4 O2 -3.8(9) . . . . ?
C4 C2 C3 C1 179.6(6) . . . 3_767 ?
C5 C6 C7 C5 0.6(10) . . . 3_677 ?
C5 C6 C7 C8 -179.5(6) . . . . ?
C5 C7 C8 O3 -15.3(9) 3_677 . . . ?
C5 C7 C8 O4 164.4(6) 3_677 . . . ?
C6 C7 C8 O3 164.8(6) . . . . ?
C6 C7 C8 O4 -15.5(9) . . . . ?
C7 C5 C6 C7 -0.7(11) 3_677 . . . ?
C10 N1 C9 O6 -4.9(13) . . . . ?
C11 N1 C9 O6 179.7(9) . . . . ?
